data_2238602
loop_
_publ_author_name
'Temel, Ersin'
'Demircan, Ayd\?in'
'Kandemir, Muhammet Kas\?im'
'\,Colak, Medine'
'B\"uy\"ukg\"ung\"or, Orhan'

_publ_section_title
;
 (3a<i>R</i>,6<i>S</i>,7a<i>R</i>)-7a-Chloro-2-[(4-nitrophenyl)sulfonyl]-1,2,3,6,7,7a-hexahydro-3a,6-epoxyisoindole
;
_journal_coeditor_code BT6932
_journal_issue 10
_journal_name_full 'Acta Crystallographica Section E'
_journal_page_first o1551
_journal_page_last o1552
_journal_paper_doi 10.1107/S1600536813025336
_journal_volume 69
_journal_year 2013
_chemical_formula_iupac 'C14 H13 Cl N2 O5 S'
_chemical_formula_moiety 'C14 H13 Cl N2 O5 S'
_chemical_formula_sum 'C14 H13 Cl N2 O5 S'
_chemical_formula_weight 356.77
_chemical_name_common
(3a<i>R</i>,6<i>S</i>,7a<i>R</i>)-7a-Chloro-2-[(4-nitrophenyl)sulfonyl]-1,2,3,6,7,7a-hexahydro-3a,6-epoxyisoindole
_chemical_name_systematic
(3a<i>R</i>,6<i>S</i>,7a<i>R</i>)-7a-Chloro-2-[(4-nitrophenyl)sulfonyl]-1,2,3,6,7,7a-hexahydro-3a,6-epoxyisoindole
_space_group_IT_number 14
_symmetry_cell_setting monoclinic
_symmetry_space_group_name_Hall '-P 2ybc'
_symmetry_space_group_name_H-M 'P 1 21/c 1'
_atom_sites_solution_hydrogens geom
_atom_sites_solution_primary direct
_atom_sites_solution_secondary difmap
_audit_creation_method SHELXL-97
_cell_angle_alpha 90.00
_cell_angle_beta 93.659(3)
_cell_angle_gamma 90.00
_cell_formula_units_Z 4
_cell_length_a 7.5193(3)
_cell_length_b 9.7278(4)
_cell_length_c 20.7616(7)
_cell_measurement_reflns_used 11192
_cell_measurement_temperature 296
_cell_measurement_theta_max 28.00
_cell_measurement_theta_min 1.97
_cell_volume 1515.54(10)
_computing_cell_refinement 'X-AREA (Stoe & Cie, 2002)'
_computing_data_collection 'X-AREA (Stoe & Cie, 2002)'
_computing_data_reduction 'X-RED32 (Stoe & Cie, 2002)'
_computing_molecular_graphics 'ORTEP-3 for Windows (Farrugia, 1997) and Mercury (Macrae <i>et al.</i>, 2006)'
_computing_publication_material 'WinGX (Farrugia, 1999)'
_computing_structure_refinement 'SHELXL97 (Sheldrick, 2008)'
_computing_structure_solution 'SHELXS97 (Sheldrick, 2008)'
_diffrn_ambient_temperature 296
_diffrn_measured_fraction_theta_full 0.999
_diffrn_measured_fraction_theta_max 0.999
_diffrn_measurement_device_type 'STOE IPDS 2'
_diffrn_measurement_method 'rotation method'
_diffrn_radiation_monochromator graphite
_diffrn_radiation_source 'fine-focus sealed tube'
_diffrn_radiation_type MoK\a
_diffrn_radiation_wavelength 0.71073
_diffrn_reflns_av_R_equivalents 0.2420
_diffrn_reflns_av_sigmaI/netI 0.2061
_diffrn_reflns_limit_h_max 9
_diffrn_reflns_limit_h_min -9
_diffrn_reflns_limit_k_max 12
_diffrn_reflns_limit_k_min -12
_diffrn_reflns_limit_l_max 22
_diffrn_reflns_limit_l_min -26
_diffrn_reflns_number 11192
_diffrn_reflns_theta_full 26.50
_diffrn_reflns_theta_max 26.50
_diffrn_reflns_theta_min 1.97
_exptl_absorpt_coefficient_mu 0.417
_exptl_absorpt_correction_T_max 0.8497
_exptl_absorpt_correction_T_min 0.8113
_exptl_absorpt_correction_type integration
_exptl_absorpt_process_details '(X-RED32; Stoe & Cie, 2002)'
_exptl_crystal_colour colorless
_exptl_crystal_density_diffrn 1.564
_exptl_crystal_density_method 'not measured'
_exptl_crystal_description prism
_exptl_crystal_F_000 736
_exptl_crystal_size_max 0.680
_exptl_crystal_size_mid 0.633
_exptl_crystal_size_min 0.600
_refine_diff_density_max 0.258
_refine_diff_density_min -0.231
_refine_ls_extinction_method none
_refine_ls_goodness_of_fit_ref 1.029
_refine_ls_hydrogen_treatment constr
_refine_ls_matrix_type full
_refine_ls_number_parameters 208
_refine_ls_number_reflns 3151
_refine_ls_number_restraints 0
_refine_ls_restrained_S_all 1.029
_refine_ls_R_factor_all 0.0620
_refine_ls_R_factor_gt 0.0364
_refine_ls_shift/su_max 0.000
_refine_ls_shift/su_mean 0.000
_refine_ls_structure_factor_coef Fsqd
_refine_ls_weighting_details 'calc w=1/[\s^2^(Fo^2^)+(0.0708P)^2^+0.0850P] where P=(Fo^2^+2Fc^2^)/3'
_refine_ls_weighting_scheme calc
_refine_ls_wR_factor_gt 0.1042
_refine_ls_wR_factor_ref 0.1104
_reflns_number_gt 2494
_reflns_number_total 3151
_reflns_threshold_expression >2\s(I)
_cod_data_source_file bt6932.cif
_cod_data_source_block I
_cod_original_sg_symbol_H-M 'P 21/c'
_cod_database_code 2238602

loop_
_symmetry_equiv_pos_as_xyz
'x, y, z'
'-x, y+1/2, -z+1/2'
'-x, -y, -z'
'x, -y-1/2, z-1/2'

loop_
_atom_site_type_symbol
_atom_site_label
_atom_site_fract_x
_atom_site_fract_y
_atom_site_fract_z
_atom_site_U_iso_or_equiv
_atom_site_adp_type
_atom_site_calc_flag
_atom_site_refinement_flags
_atom_site_occupancy
_atom_site_symmetry_multiplicity
C C1 0.1690(2) 0.43022(19) 0.57226(9) 0.0532(4) Uani d . 1 1
C C2 0.2809(3) 0.5425(2) 0.57988(11) 0.0647(5) Uani d . 1 1
H H2 0.3807 0.5492 0.5558 0.078 Uiso calc R 1 1
C C3 0.2448(3) 0.6445(2) 0.62308(11) 0.0638(5) Uani d . 1 1
H H3 0.3168 0.7220 0.6277 0.077 Uiso calc R 1 1
C C4 0.0984(2) 0.62852(18) 0.65935(9) 0.0530(4) Uani d . 1 1
C C5 -0.0099(3) 0.5154(2) 0.65435(10) 0.0627(5) Uani d . 1 1
H H5 -0.1046 0.5061 0.6807 0.075 Uiso calc R 1 1
C C6 0.0234(3) 0.4159(2) 0.60974(11) 0.0619(5) Uani d . 1 1
H H6 -0.0507 0.3396 0.6047 0.074 Uiso calc R 1 1
C C7 0.2824(2) 0.1007(2) 0.60045(9) 0.0551(4) Uani d . 1 1
H H7A 0.2072 0.0270 0.5829 0.066 Uiso calc R 1 1
H H7B 0.2176 0.1526 0.6312 0.066 Uiso calc R 1 1
C C8 0.4526(2) 0.04597(17) 0.63097(8) 0.0462(4) Uani d . 1 1
C C9 0.4822(3) 0.0021(2) 0.70034(10) 0.0629(5) Uani d . 1 1
H H9 0.4132 0.0246 0.7344 0.075 Uiso calc R 1 1
C C10 0.6266(3) -0.0750(2) 0.70250(11) 0.0708(6) Uani d . 1 1
H H10 0.6812 -0.1173 0.7387 0.085 Uiso calc R 1 1
C C11 0.6856(3) -0.0808(2) 0.63474(10) 0.0631(5) Uani d . 1 1
H H11 0.7582 -0.1609 0.6251 0.076 Uiso calc R 1 1
C C12 0.7690(2) 0.0595(2) 0.61967(10) 0.0578(5) Uani d . 1 1
H H12A 0.8537 0.0891 0.6541 0.069 Uiso calc R 1 1
H H12B 0.8269 0.0576 0.5792 0.069 Uiso calc R 1 1
C C13 0.6017(2) 0.15046(18) 0.61523(8) 0.0470(4) Uani d . 1 1
C C14 0.5380(2) 0.2031(2) 0.54972(9) 0.0566(5) Uani d . 1 1
H H14A 0.5733 0.2980 0.5442 0.068 Uiso calc R 1 1
H H14B 0.5856 0.1480 0.5159 0.068 Uiso calc R 1 1
N N1 0.0537(2) 0.73809(18) 0.70409(9) 0.0641(4) Uani d . 1 1
N N2 0.3418(2) 0.19055(17) 0.54859(7) 0.0551(4) Uani d . 1 1
O O1 0.1109(2) 0.85355(16) 0.69498(9) 0.0860(5) Uani d . 1 1
O O2 -0.0412(3) 0.70905(18) 0.74790(9) 0.0837(5) Uani d . 1 1
O O3 0.0442(2) 0.23390(18) 0.49970(8) 0.0769(4) Uani d . 1 1
O O4 0.3033(2) 0.36571(18) 0.46492(7) 0.0810(5) Uani d . 1 1
O O5 0.51741(17) -0.07105(13) 0.59750(7) 0.0592(3) Uani d . 1 1
S S1 0.20917(7) 0.30168(5) 0.51441(2) 0.06001(17) Uani d . 1 1
Cl Cl1 0.60735(7) 0.28908(5) 0.67199(3) 0.06988(18) Uani d . 1 1

loop_
_atom_site_aniso_label
_atom_site_aniso_U_11
_atom_site_aniso_U_22
_atom_site_aniso_U_33
_atom_site_aniso_U_12
_atom_site_aniso_U_13
_atom_site_aniso_U_23
C1 0.0534(10) 0.0544(10) 0.0520(9) 0.0054(8) 0.0040(8) 0.0121(8)
C2 0.0608(11) 0.0608(11) 0.0743(13) -0.0031(9) 0.0195(10) 0.0156(10)
C3 0.0578(11) 0.0519(10) 0.0817(13) -0.0070(9) 0.0052(10) 0.0105(10)
C4 0.0515(10) 0.0492(9) 0.0571(10) 0.0048(8) -0.0047(8) 0.0084(8)
C5 0.0535(10) 0.0635(11) 0.0726(12) -0.0029(9) 0.0158(9) 0.0020(10)
C6 0.0525(10) 0.0574(10) 0.0769(13) -0.0088(9) 0.0119(9) -0.0017(9)
C7 0.0448(9) 0.0584(10) 0.0620(11) -0.0040(8) 0.0040(8) 0.0106(8)
C8 0.0424(8) 0.0477(8) 0.0487(9) -0.0034(7) 0.0035(7) 0.0019(7)
C9 0.0616(12) 0.0735(12) 0.0541(10) -0.0033(10) 0.0082(9) 0.0153(9)
C10 0.0661(13) 0.0782(14) 0.0667(12) 0.0053(11) -0.0059(10) 0.0215(11)
C11 0.0549(11) 0.0626(11) 0.0704(12) 0.0109(9) -0.0069(9) -0.0058(9)
C12 0.0417(9) 0.0758(12) 0.0559(10) 0.0016(9) 0.0027(7) -0.0089(9)
C13 0.0434(9) 0.0529(9) 0.0452(8) -0.0062(7) 0.0068(7) -0.0058(7)
C14 0.0493(10) 0.0691(11) 0.0523(10) -0.0022(9) 0.0104(8) 0.0087(8)
N1 0.0616(10) 0.0597(10) 0.0688(11) 0.0112(8) -0.0126(8) -0.0010(8)
N2 0.0484(8) 0.0640(9) 0.0531(8) 0.0057(7) 0.0055(7) 0.0119(7)
O1 0.0916(12) 0.0555(9) 0.1090(13) 0.0002(8) -0.0077(10) -0.0062(9)
O2 0.0914(12) 0.0848(11) 0.0759(10) 0.0132(9) 0.0141(9) -0.0065(8)
O3 0.0687(10) 0.0855(10) 0.0735(9) 0.0134(8) -0.0203(7) -0.0094(8)
O4 0.1031(13) 0.0910(11) 0.0507(8) 0.0235(10) 0.0181(8) 0.0212(8)
O5 0.0568(8) 0.0521(7) 0.0672(8) 0.0010(6) -0.0074(6) -0.0104(6)
S1 0.0645(3) 0.0674(3) 0.0475(3) 0.0122(2) -0.0015(2) 0.0068(2)
Cl1 0.0700(3) 0.0652(3) 0.0748(3) -0.0109(2) 0.0081(3) -0.0243(2)

loop_
_atom_type_symbol
_atom_type_description
_atom_type_scat_dispersion_real
_atom_type_scat_dispersion_imag
_atom_type_scat_source
C C 0.0033 0.0016 'International Tables Vol C Tables 4.2.6.8 and 6.1.1.4'
H H 0.0000 0.0000 'International Tables Vol C Tables 4.2.6.8 and 6.1.1.4'
N N 0.0061 0.0033 'International Tables Vol C Tables 4.2.6.8 and 6.1.1.4'
O O 0.0106 0.0060 'International Tables Vol C Tables 4.2.6.8 and 6.1.1.4'
S S 0.1246 0.1234 'International Tables Vol C Tables 4.2.6.8 and 6.1.1.4'
Cl Cl 0.1484 0.1585 'International Tables Vol C Tables 4.2.6.8 and 6.1.1.4'

loop_
_geom_angle_atom_site_label_1
_geom_angle_atom_site_label_2
_geom_angle_atom_site_label_3
_geom_angle
C2 C1 C6 120.70(19)
C2 C1 S1 120.42(14)
C6 C1 S1 118.88(15)
C3 C2 C1 120.03(18)
C3 C2 H2 120.0
C1 C2 H2 120.0
C2 C3 C4 118.14(19)
C2 C3 H3 120.9
C4 C3 H3 120.9
C5 C4 C3 122.68(18)
C5 C4 N1 118.22(17)
C3 C4 N1 119.08(18)
C4 C5 C6 118.95(17)
C4 C5 H5 120.5
C6 C5 H5 120.5
C5 C6 C1 119.42(18)
C5 C6 H6 120.3
C1 C6 H6 120.3
N2 C7 C8 103.29(13)
N2 C7 H7A 111.1
C8 C7 H7A 111.1
N2 C7 H7B 111.1
C8 C7 H7B 111.1
H7A C7 H7B 109.1
O5 C8 C7 112.73(15)
O5 C8 C9 101.80(14)
C7 C8 C9 125.36(15)
O5 C8 C13 98.31(12)
C7 C8 C13 106.67(14)
C9 C8 C13 108.70(15)
C10 C9 C8 105.36(17)
C10 C9 H9 127.3
C8 C9 H9 127.3
C9 C10 C11 106.33(18)
C9 C10 H10 126.8
C11 C10 H10 126.8
O5 C11 C10 101.43(16)
O5 C11 C12 100.80(15)
C10 C11 C12 107.76(17)
O5 C11 H11 115.0
C10 C11 H11 115.0
C12 C11 H11 115.0
C13 C12 C11 100.37(14)
C13 C12 H12A 111.7
C11 C12 H12A 111.7
C13 C12 H12B 111.7
C11 C12 H12B 111.7
H12A C12 H12B 109.5
C14 C13 C12 117.59(14)
C14 C13 C8 102.66(14)
C12 C13 C8 102.01(14)
C14 C13 Cl1 109.40(13)
C12 C13 Cl1 114.20(13)
C8 C13 Cl1 109.84(11)
N2 C14 C13 104.26(13)
N2 C14 H14A 110.9
C13 C14 H14A 110.9
N2 C14 H14B 110.9
C13 C14 H14B 110.9
H14A C14 H14B 108.9
O1 N1 O2 123.69(19)
O1 N1 C4 118.23(19)
O2 N1 C4 118.07(18)
C7 N2 C14 112.62(14)
C7 N2 S1 120.83(12)
C14 N2 S1 122.85(13)
C8 O5 C11 96.05(13)
O3 S1 O4 120.93(11)
O3 S1 N2 106.96(10)
O4 S1 N2 106.85(9)
O3 S1 C1 106.78(10)
O4 S1 C1 107.07(10)
N2 S1 C1 107.66(9)

loop_
_geom_bond_atom_site_label_1
_geom_bond_atom_site_label_2
_geom_bond_distance
C1 C2 1.382(3)
C1 C6 1.390(3)
C1 S1 1.773(2)
C2 C3 1.376(3)
C2 H2 0.9300
C3 C4 1.381(3)
C3 H3 0.9300
C4 C5 1.369(3)
C4 N1 1.467(3)
C5 C6 1.374(3)
C5 H5 0.9300
C6 H6 0.9300
C7 N2 1.478(2)
C7 C8 1.490(3)
C7 H7A 0.9700
C7 H7B 0.9700
C8 O5 1.435(2)
C8 C9 1.505(3)
C8 C13 1.563(2)
C9 C10 1.318(3)
C9 H9 0.9300
C10 C11 1.503(3)
C10 H10 0.9300
C11 O5 1.443(2)
C11 C12 1.542(3)
C11 H11 0.9800
C12 C13 1.536(3)
C12 H12A 0.9700
C12 H12B 0.9700
C13 C14 1.503(3)
C13 Cl1 1.7896(17)
C14 N2 1.479(2)
C14 H14A 0.9700
C14 H14B 0.9700
N1 O1 1.222(2)
N1 O2 1.225(2)
N2 S1 1.6050(16)
O3 S1 1.4208(17)
O4 S1 1.4272(15)

loop_
_geom_hbond_atom_site_label_D
_geom_hbond_atom_site_label_H
_geom_hbond_atom_site_label_A
_geom_hbond_site_symmetry_A
_geom_hbond_distance_DH
_geom_hbond_distance_HA
_geom_hbond_distance_DA
_geom_hbond_angle_DHA
C2 H2 O4 3_666 0.93 2.58 3.437(3) 153.6
C14 H14B O5 3_656 0.97 2.54 3.317(2) 136.8

loop_
_geom_torsion_atom_site_label_1
_geom_torsion_atom_site_label_2
_geom_torsion_atom_site_label_3
_geom_torsion_atom_site_label_4
_geom_torsion
C6 C1 C2 C3 -2.6(3)
S1 C1 C2 C3 177.44(17)
C1 C2 C3 C4 2.0(3)
C2 C3 C4 C5 0.6(3)
C2 C3 C4 N1 -177.90(18)
C3 C4 C5 C6 -2.6(3)
N1 C4 C5 C6 175.92(19)
C4 C5 C6 C1 1.9(3)
C2 C1 C6 C5 0.6(3)
S1 C1 C6 C5 -179.46(16)
N2 C7 C8 O5 -83.60(17)
N2 C7 C8 C9 151.72(18)
N2 C7 C8 C13 23.20(18)
O5 C8 C9 C10 32.8(2)
C7 C8 C9 C10 162.04(19)
C13 C8 C9 C10 -70.3(2)
C8 C9 C10 C11 -0.7(2)
C9 C10 C11 O5 -31.3(2)
C9 C10 C11 C12 74.1(2)
O5 C11 C12 C13 35.15(17)
C10 C11 C12 C13 -70.69(18)
C11 C12 C13 C14 -109.52(18)
C11 C12 C13 C8 1.83(17)
C11 C12 C13 Cl1 120.25(14)
O5 C8 C13 C14 83.97(15)
C7 C8 C13 C14 -32.86(17)
C9 C8 C13 C14 -170.51(15)
O5 C8 C13 C12 -38.24(15)
C7 C8 C13 C12 -155.07(15)
C9 C8 C13 C12 67.28(17)
O5 C8 C13 Cl1 -159.73(11)
C7 C8 C13 Cl1 83.44(16)
C9 C8 C13 Cl1 -54.21(17)
C12 C13 C14 N2 139.34(16)
C8 C13 C14 N2 28.35(18)
Cl1 C13 C14 N2 -88.26(15)
C5 C4 N1 O1 -157.46(19)
C3 C4 N1 O1 21.1(3)
C5 C4 N1 O2 21.4(3)
C3 C4 N1 O2 -159.99(19)
C8 C7 N2 C14 -5.1(2)
C8 C7 N2 S1 -164.04(13)
C13 C14 N2 C7 -15.5(2)
C13 C14 N2 S1 142.87(14)
C7 C8 O5 C11 173.09(15)
C9 C8 O5 C11 -50.15(16)
C13 C8 O5 C11 61.04(15)
C10 C11 O5 C8 49.46(17)
C12 C11 O5 C8 -61.35(16)
C7 N2 S1 O3 -46.28(18)
C14 N2 S1 O3 157.01(15)
C7 N2 S1 O4 -177.11(15)
C14 N2 S1 O4 26.18(18)
C7 N2 S1 C1 68.16(17)
C14 N2 S1 C1 -88.54(16)
C2 C1 S1 O3 -157.40(17)
C6 C1 S1 O3 22.68(19)
C2 C1 S1 O4 -26.55(19)
C6 C1 S1 O4 153.53(16)
C2 C1 S1 N2 88.03(17)
C6 C1 S1 N2 -91.89(17)
